data_7208317
loop_
_publ_author_name
'Cha, Yu-E'
'Li, Xia'
'Ma, Xue'
'Wan, Chong-Qing'
'Deng, Xue-Bin'
'Jin, Lin-Pei'

_publ_section_title
;
 Architectures of transition metal(ii) polymeric frameworks constructed
 from 3- fluorophthalic acid and 1,3-bis(4-pyridyl)propane: synthesis,
 crystal structures and properties
;
_journal_issue 16
_journal_name_full CrystEngComm
_journal_page_first 5322
_journal_paper_doi 10.1039/c2ce25464f
_journal_volume 14
_journal_year 2012
_chemical_formula_sum 'C42 H38 F2 N4 Ni2 O10'
_chemical_formula_weight 914.18
_chemical_name_systematic
;

?

;
_space_group_IT_number 4
_symmetry_cell_setting monoclinic
_symmetry_space_group_name_Hall 'P 2yb'
_symmetry_space_group_name_H-M 'P 1 21 1'
_atom_sites_solution_hydrogens geom
_atom_sites_solution_primary direct
_atom_sites_solution_secondary difmap
_audit_creation_method SHELXL-97
_cell_angle_alpha 90.00
_cell_angle_beta 94.730(3)
_cell_angle_gamma 90.00
_cell_formula_units_Z 2
_cell_length_a 11.6305(17)
_cell_length_b 14.158(2)
_cell_length_c 12.0363(17)
_cell_measurement_reflns_used 3321
_cell_measurement_temperature 295(2)
_cell_measurement_theta_max 24.55
_cell_measurement_theta_min 2.34
_cell_volume 1975.2(5)
_computing_cell_refinement 'Bruker SMART'
_computing_data_collection 'Bruker SMART'
_computing_data_reduction 'Bruker SAINT'
_computing_molecular_graphics 'Bruker SHELXTL'
_computing_publication_material 'Bruker SHELXTL'
_computing_structure_refinement 'SHELXL-97 (Sheldrick, 1997)'
_computing_structure_solution 'SHELXS-97 (Sheldrick, 1990)'
_diffrn_ambient_temperature 295(2)
_diffrn_measured_fraction_theta_full 0.995
_diffrn_measured_fraction_theta_max 0.995
_diffrn_measurement_device_type 'CCD area detector'
_diffrn_measurement_method 'phi and omega scans'
_diffrn_radiation_monochromator graphite
_diffrn_radiation_source 'fine-focus sealed tube'
_diffrn_radiation_type MoK\a
_diffrn_radiation_wavelength 0.71073
_diffrn_reflns_av_R_equivalents 0.0291
_diffrn_reflns_av_sigmaI/netI 0.0640
_diffrn_reflns_limit_h_max 13
_diffrn_reflns_limit_h_min -13
_diffrn_reflns_limit_k_max 13
_diffrn_reflns_limit_k_min -16
_diffrn_reflns_limit_l_max 12
_diffrn_reflns_limit_l_min -14
_diffrn_reflns_number 9850
_diffrn_reflns_theta_full 25.24
_diffrn_reflns_theta_max 25.24
_diffrn_reflns_theta_min 2.23
_exptl_absorpt_coefficient_mu 1.028
_exptl_absorpt_correction_T_max 0.9132
_exptl_absorpt_correction_T_min 0.7213
_exptl_absorpt_correction_type multi-scan
_exptl_absorpt_process_details sadabs
_exptl_crystal_density_diffrn 1.537
_exptl_crystal_density_method 'not measured'
_exptl_crystal_F_000 944
_exptl_crystal_size_max 0.34
_exptl_crystal_size_mid 0.11
_exptl_crystal_size_min 0.09
_refine_diff_density_max 0.630
_refine_diff_density_min -0.283
_refine_diff_density_rms 0.068
_refine_ls_abs_structure_details 'Flack H D (1983), Acta Cryst. A39, 876-881'
_refine_ls_abs_structure_Flack 0.025(15)
_refine_ls_extinction_method none
_refine_ls_goodness_of_fit_ref 1.038
_refine_ls_hydrogen_treatment mixed
_refine_ls_matrix_type full
_refine_ls_number_parameters 553
_refine_ls_number_reflns 6292
_refine_ls_number_restraints 7
_refine_ls_restrained_S_all 1.038
_refine_ls_R_factor_all 0.0527
_refine_ls_R_factor_gt 0.0433
_refine_ls_shift/su_max 0.000
_refine_ls_shift/su_mean 0.000
_refine_ls_structure_factor_coef Fsqd
_refine_ls_weighting_details 'calc w=1/[\s^2^(Fo^2^)+(0.0560P)^2^+0.5488P] where P=(Fo^2^+2Fc^2^)/3'
_refine_ls_weighting_scheme calc
_refine_ls_wR_factor_gt 0.1072
_refine_ls_wR_factor_ref 0.1128
_reflns_number_gt 5453
_reflns_number_total 6292
_reflns_threshold_expression >2sigma(I)
_cod_data_source_file c2ce25464f.txt
_cod_data_source_block 111213b_0m
_cod_depositor_comments
;
The following automatic conversions were performed:

'_symmetry_cell_setting' value 'Monoclinic' changed to 'monoclinic'
according to /home/saulius/struct/CIF-dictionaries/cif_core.dic
dictionary named 'cif_core.dic' version 2.4.1 from 2010-06-29.

Automatic conversion script
Id: cif_fix_values 1891 2012-01-12 08:04:46Z andrius 
;
_cod_original_cell_volume 1975.1(5)
_cod_original_sg_symbol_H-M P2(1)
_cod_database_code 7208317

loop_
_symmetry_equiv_pos_as_xyz
'x, y, z'
'-x, y+1/2, -z'

loop_
_atom_site_label
_atom_site_type_symbol
_atom_site_fract_x
_atom_site_fract_y
_atom_site_fract_z
_atom_site_U_iso_or_equiv
_atom_site_adp_type
_atom_site_occupancy
_atom_site_symmetry_multiplicity
_atom_site_calc_flag
_atom_site_refinement_flags
C1 C 0.3472(4) 0.6249(4) 0.6297(4) 0.0340(10) Uani 1 1 d .
C2 C 0.2193(4) 0.6048(3) 0.6292(4) 0.0360(12) Uani 1 1 d .
C3 C 0.1627(4) 0.6319(4) 0.7212(4) 0.0360(11) Uani 1 1 d .
C4 C 0.2158(4) 0.6883(4) 0.8185(4) 0.0353(12) Uani 1 1 d .
C5 C 0.0494(5) 0.6031(4) 0.7213(6) 0.0546(16) Uani 1 1 d .
C6 C -0.0091(6) 0.5511(5) 0.6369(8) 0.072(2) Uani 1 1 d .
H6 H -0.0853 0.5328 0.6416 0.087 Uiso 1 1 calc R
C7 C 0.0489(6) 0.5278(5) 0.5468(6) 0.0633(19) Uani 1 1 d .
H7 H 0.0112 0.4948 0.4877 0.076 Uiso 1 1 calc R
C8 C 0.1627(5) 0.5529(4) 0.5429(5) 0.0551(16) Uani 1 1 d .
H8 H 0.2022 0.5350 0.4822 0.066 Uiso 1 1 calc R
C9 C 0.7024(5) 0.6680(4) 0.5151(5) 0.0454(14) Uani 1 1 d .
H9 H 0.7327 0.6088 0.5336 0.054 Uiso 1 1 calc R
C10 C 0.7478(6) 0.7186(5) 0.4305(5) 0.0583(17) Uani 1 1 d .
H10 H 0.8070 0.6925 0.3931 0.070 Uiso 1 1 calc R
C11 C 0.7073(5) 0.8055(4) 0.4013(5) 0.0484(15) Uani 1 1 d .
C12 C 0.6175(6) 0.8394(4) 0.4588(5) 0.0541(16) Uani 1 1 d .
H12 H 0.5851 0.8980 0.4405 0.065 Uiso 1 1 calc R
C13 C 0.5760(5) 0.7868(4) 0.5424(5) 0.0444(14) Uani 1 1 d .
H13 H 0.5168 0.8118 0.5808 0.053 Uiso 1 1 calc R
C14 C 0.7570(6) 0.8607(5) 0.3089(4) 0.0548(15) Uani 1 1 d .
H14A H 0.7274 0.9248 0.3085 0.066 Uiso 1 1 calc R
H14B H 0.8402 0.8636 0.3229 0.066 Uiso 1 1 calc R
C15 C 0.7274(7) 0.8174(5) 0.2004(5) 0.0609(17) Uani 1 1 d .
H15A H 0.6440 0.8152 0.1873 0.073 Uiso 1 1 calc R
H15B H 0.7553 0.7528 0.2026 0.073 Uiso 1 1 calc R
C16 C 0.7767(5) 0.8686(5) 0.1009(4) 0.0531(15) Uani 1 1 d .
H16A H 0.7531 0.9343 0.0994 0.064 Uiso 1 1 calc R
H16B H 0.8603 0.8663 0.1087 0.064 Uiso 1 1 calc R
C17 C 0.7328(5) 0.8214(4) -0.0033(4) 0.0396(12) Uani 1 1 d .
C18 C 0.7919(5) 0.7500(4) -0.0522(5) 0.0468(14) Uani 1 1 d .
H18 H 0.8673 0.7360 -0.0254 0.056 Uiso 1 1 calc R
C19 C 0.7405(5) 0.6995(4) -0.1403(5) 0.0430(13) Uani 1 1 d .
H19 H 0.7827 0.6521 -0.1715 0.052 Uiso 1 1 calc R
C20 C 0.5741(5) 0.7847(4) -0.1393(5) 0.0421(13) Uani 1 1 d .
H20 H 0.4994 0.7973 -0.1693 0.051 Uiso 1 1 calc R
C21 C 0.6204(5) 0.8380(4) -0.0517(5) 0.0473(14) Uani 1 1 d .
H21 H 0.5767 0.8861 -0.0237 0.057 Uiso 1 1 calc R
C22 C 0.6667(4) 0.4411(3) 0.7249(4) 0.0337(11) Uani 1 1 d .
C23 C 0.7594(4) 0.3808(3) 0.6808(4) 0.0328(10) Uani 1 1 d .
C24 C 0.7567(4) 0.3643(4) 0.5681(4) 0.0389(11) Uani 1 1 d .
C25 C 0.8345(6) 0.3083(4) 0.5192(5) 0.0571(17) Uani 1 1 d .
H25 H 0.8285 0.2981 0.4426 0.069 Uiso 1 1 calc R
C26 C 0.9207(5) 0.2682(5) 0.5863(5) 0.0553(16) Uani 1 1 d .
H26 H 0.9752 0.2309 0.5548 0.066 Uiso 1 1 calc R
C27 C 0.9291(5) 0.2819(4) 0.7007(5) 0.0449(13) Uani 1 1 d .
H27 H 0.9872 0.2521 0.7454 0.054 Uiso 1 1 calc R
C28 C 0.8502(4) 0.3405(3) 0.7489(4) 0.0343(12) Uani 1 1 d .
C29 C 0.8580(4) 0.3565(4) 0.8711(4) 0.0352(11) Uani 1 1 d .
C30 C 0.6560(5) 0.5339(4) 1.0745(5) 0.0479(14) Uani 1 1 d .
H30 H 0.6747 0.5413 1.0014 0.057 Uiso 1 1 calc R
C31 C 0.5751(5) 0.5942(4) 1.1144(5) 0.0485(14) Uani 1 1 d .
H31 H 0.5388 0.6394 1.0676 0.058 Uiso 1 1 calc R
C32 C 0.5486(4) 0.5870(4) 1.2236(5) 0.0387(12) Uani 1 1 d .
C33 C 0.6027(5) 0.5175(4) 1.2872(5) 0.0488(14) Uani 1 1 d .
H33 H 0.5876 0.5104 1.3614 0.059 Uiso 1 1 calc R
C34 C 0.6794(5) 0.4579(4) 1.2411(5) 0.0496(15) Uani 1 1 d .
H34 H 0.7128 0.4098 1.2854 0.060 Uiso 1 1 calc R
C35 C 0.4600(5) 0.6488(4) 1.2709(6) 0.0490(15) Uani 1 1 d .
H35A H 0.4762 0.7143 1.2541 0.059 Uiso 1 1 calc R
H35B H 0.4658 0.6419 1.3513 0.059 Uiso 1 1 calc R
C36 C 0.3362(5) 0.6249(5) 1.2244(7) 0.0678(18) Uani 1 1 d .
H36A H 0.2828 0.6690 1.2542 0.081 Uiso 1 1 calc R
H36B H 0.3300 0.6315 1.1439 0.081 Uiso 1 1 calc R
C37 C 0.3052(6) 0.5285(5) 1.2539(6) 0.0650(18) Uani 1 1 d .
H37A H 0.3136 0.5229 1.3344 0.078 Uiso 1 1 calc R
H37B H 0.3603 0.4857 1.2245 0.078 Uiso 1 1 calc R
C38 C 0.1826(6) 0.4954(5) 1.2124(5) 0.0546(16) Uani 1 1 d .
C39 C 0.1190(6) 0.5393(5) 1.1281(6) 0.070(2) Uani 1 1 d .
H39 H 0.1485 0.5930 1.0961 0.084 Uiso 1 1 calc R
C40 C 0.0076(6) 0.5052(5) 1.0869(6) 0.069(2) Uani 1 1 d .
H40 H -0.0352 0.5372 1.0300 0.083 Uiso 1 1 calc R
C41 C 0.0285(5) 0.3881(5) 1.2164(5) 0.0538(15) Uani 1 1 d .
H41 H -0.0025 0.3362 1.2506 0.065 Uiso 1 1 calc R
C42 C 0.1354(6) 0.4190(5) 1.2573(6) 0.0587(17) Uani 1 1 d .
H42 H 0.1753 0.3872 1.3161 0.070 Uiso 1 1 calc R
F1 F -0.0071(3) 0.6258(4) 0.8117(4) 0.0896(13) Uani 1 1 d .
F2 F 0.6686(4) 0.4017(3) 0.5022(3) 0.0729(11) Uani 1 1 d .
N1 N 0.6167(4) 0.7014(3) 0.5710(3) 0.0339(9) Uani 1 1 d .
N2 N 0.6336(4) 0.7154(3) -0.1825(3) 0.0360(10) Uani 1 1 d .
N3 N 0.7085(4) 0.4654(3) 1.1363(4) 0.0386(10) Uani 1 1 d .
N4 N -0.0341(4) 0.4275(3) 1.1307(4) 0.0417(11) Uani 1 1 d .
Ni1 Ni 0.54920(5) 0.62925(4) 0.69934(5) 0.03206(16) Uani 1 1 d .
Ni2 Ni 0.81094(5) 0.37010(4) 1.06359(5) 0.03358(17) Uani 1 1 d .
O1 O 0.4125(3) 0.5657(3) 0.5897(4) 0.0496(10) Uani 1 1 d .
O2 O 0.3859(3) 0.6975(2) 0.6805(3) 0.0348(8) Uani 1 1 d .
O3 O 0.1834(3) 0.7739(2) 0.8148(3) 0.0387(8) Uani 1 1 d .
O4 O 0.2787(3) 0.6485(2) 0.8927(3) 0.0426(9) Uani 1 1 d .
O5 O 0.4815(3) 0.5596(3) 0.8338(4) 0.0493(10) Uani 1 1 d D
H5A H 0.432(5) 0.577(4) 0.875(5) 0.074 Uiso 1 1 d D
H5B H 0.483(5) 0.5007(16) 0.825(5) 0.074 Uiso 1 1 d D
O6 O 0.6703(3) 0.5281(2) 0.6959(3) 0.0394(8) Uani 1 1 d .
O7 O 0.5941(3) 0.4033(2) 0.7806(3) 0.0429(9) Uani 1 1 d .
O8 O 0.8951(3) 0.2920(3) 0.9368(3) 0.0468(10) Uani 1 1 d .
O9 O 0.8207(3) 0.4335(3) 0.9067(3) 0.0397(8) Uani 1 1 d .
O10 O 0.6541(3) 0.3100(3) 0.9944(3) 0.0444(9) Uani 1 1 d D
H10A H 0.664(6) 0.2516(17) 1.003(5) 0.067 Uiso 1 1 d D
H10B H 0.634(6) 0.328(4) 0.931(3) 0.067 Uiso 1 1 d D

loop_
_atom_site_aniso_label
_atom_site_aniso_U_11
_atom_site_aniso_U_22
_atom_site_aniso_U_33
_atom_site_aniso_U_23
_atom_site_aniso_U_13
_atom_site_aniso_U_12
C1 0.035(3) 0.028(2) 0.039(3) 0.000(2) 0.006(2) -0.003(2)
C2 0.035(3) 0.023(3) 0.050(3) 0.002(2) 0.000(2) -0.002(2)
C3 0.027(2) 0.023(2) 0.058(3) 0.002(3) 0.002(2) -0.001(2)
C4 0.031(3) 0.034(3) 0.042(3) -0.002(2) 0.011(2) 0.002(2)
C5 0.034(3) 0.046(4) 0.084(5) 0.007(3) 0.007(3) -0.002(3)
C6 0.041(4) 0.044(4) 0.128(7) 0.003(4) -0.022(4) -0.021(3)
C7 0.063(5) 0.043(4) 0.079(5) -0.005(3) -0.023(4) -0.017(3)
C8 0.057(4) 0.050(4) 0.056(4) -0.006(3) -0.013(3) -0.013(3)
C9 0.050(3) 0.034(3) 0.054(3) 0.007(2) 0.014(3) 0.004(3)
C10 0.061(4) 0.052(4) 0.066(4) 0.003(3) 0.031(3) 0.003(3)
C11 0.061(4) 0.041(3) 0.045(3) 0.008(3) 0.019(3) -0.011(3)
C12 0.069(4) 0.031(3) 0.065(4) 0.011(3) 0.025(3) 0.012(3)
C13 0.047(3) 0.042(3) 0.047(3) 0.005(3) 0.019(3) 0.008(3)
C14 0.069(4) 0.047(3) 0.050(3) 0.006(3) 0.013(3) -0.015(3)
C15 0.082(5) 0.055(4) 0.046(4) -0.003(3) 0.002(3) -0.011(3)
C16 0.062(4) 0.059(4) 0.038(3) -0.006(3) 0.008(3) -0.011(4)
C17 0.040(3) 0.041(3) 0.039(3) 0.005(2) 0.010(2) -0.005(2)
C18 0.038(3) 0.060(4) 0.042(3) -0.001(3) 0.004(2) 0.010(3)
C19 0.037(3) 0.044(3) 0.049(3) -0.006(3) 0.010(2) 0.008(2)
C20 0.036(3) 0.042(3) 0.048(3) -0.002(3) 0.002(2) 0.005(2)
C21 0.052(4) 0.042(3) 0.049(3) -0.007(2) 0.011(3) 0.011(3)
C22 0.035(3) 0.025(3) 0.042(3) -0.002(2) 0.003(2) 0.004(2)
C23 0.037(3) 0.020(2) 0.042(3) -0.001(2) 0.005(2) -0.001(2)
C24 0.046(3) 0.032(3) 0.039(3) 0.002(2) 0.000(2) 0.001(3)
C25 0.075(5) 0.050(4) 0.047(3) -0.019(3) 0.008(3) -0.007(3)
C26 0.049(4) 0.050(4) 0.069(4) -0.018(3) 0.019(3) 0.009(3)
C27 0.040(3) 0.035(3) 0.060(4) -0.004(3) 0.008(3) 0.007(2)
C28 0.027(3) 0.030(3) 0.046(3) -0.002(2) 0.008(2) -0.005(2)
C29 0.026(2) 0.034(3) 0.046(3) 0.002(2) 0.008(2) 0.000(2)
C30 0.054(4) 0.051(4) 0.040(3) 0.010(3) 0.009(3) 0.002(3)
C31 0.054(4) 0.038(3) 0.054(4) 0.011(3) 0.001(3) 0.007(3)
C32 0.033(3) 0.029(3) 0.053(3) -0.008(2) -0.005(2) -0.009(2)
C33 0.056(4) 0.051(4) 0.039(3) -0.002(3) 0.003(3) 0.007(3)
C34 0.056(4) 0.052(4) 0.040(3) 0.002(3) 0.001(3) 0.022(3)
C35 0.042(3) 0.035(3) 0.070(4) -0.015(3) 0.005(3) -0.004(2)
C36 0.046(3) 0.046(4) 0.111(6) -0.010(4) 0.004(3) -0.001(3)
C37 0.049(4) 0.073(5) 0.074(5) -0.003(4) 0.005(3) -0.009(3)
C38 0.056(4) 0.053(4) 0.055(4) -0.008(3) 0.000(3) 0.006(3)
C39 0.069(5) 0.055(4) 0.088(5) -0.003(4) 0.016(4) -0.038(4)
C40 0.071(5) 0.059(4) 0.078(5) 0.015(4) 0.004(4) -0.023(4)
C41 0.049(3) 0.050(4) 0.061(4) -0.004(3) -0.009(3) -0.013(3)
C42 0.054(4) 0.061(4) 0.058(4) 0.001(3) -0.010(3) -0.013(3)
F1 0.050(2) 0.094(3) 0.130(4) 0.001(3) 0.040(2) -0.003(3)
F2 0.089(3) 0.073(3) 0.053(2) -0.0030(18) -0.014(2) 0.006(2)
N1 0.035(2) 0.029(2) 0.039(2) 0.0043(18) 0.0099(19) 0.0002(18)
N2 0.034(2) 0.036(2) 0.040(2) 0.0008(19) 0.0103(19) 0.0014(19)
N3 0.042(3) 0.037(2) 0.036(2) 0.0009(19) 0.002(2) 0.000(2)
N4 0.040(3) 0.039(3) 0.047(3) -0.007(2) 0.009(2) -0.012(2)
Ni1 0.0325(3) 0.0259(3) 0.0387(3) 0.0035(3) 0.0079(3) 0.0023(3)
Ni2 0.0329(3) 0.0293(3) 0.0388(3) 0.0013(3) 0.0042(3) -0.0048(3)
O1 0.046(2) 0.033(2) 0.072(3) -0.0140(19) 0.018(2) -0.0035(18)
O2 0.0332(19) 0.0280(19) 0.043(2) -0.0009(15) 0.0042(15) -0.0036(15)
O3 0.040(2) 0.0269(19) 0.049(2) -0.0064(16) 0.0029(16) 0.0103(16)
O4 0.048(2) 0.040(2) 0.041(2) 0.0048(16) 0.0075(16) 0.0094(17)
O5 0.047(2) 0.036(2) 0.069(3) 0.018(2) 0.0240(19) 0.0082(18)
O6 0.044(2) 0.0266(19) 0.049(2) 0.0099(15) 0.0140(17) 0.0101(16)
O7 0.0350(19) 0.034(2) 0.062(2) 0.0107(17) 0.0143(17) 0.0021(16)
O8 0.048(2) 0.048(2) 0.043(2) 0.0126(18) 0.0020(18) 0.0105(19)
O9 0.045(2) 0.037(2) 0.037(2) 0.0019(16) 0.0054(16) 0.0034(17)
O10 0.038(2) 0.045(2) 0.050(2) 0.0019(18) -0.0009(18) -0.0036(18)

loop_
_atom_type_symbol
_atom_type_description
_atom_type_scat_dispersion_real
_atom_type_scat_dispersion_imag
_atom_type_scat_source
C C 0.0033 0.0016 'International Tables Vol C Tables 4.2.6.8 and 6.1.1.4'
H H 0.0000 0.0000 'International Tables Vol C Tables 4.2.6.8 and 6.1.1.4'
N N 0.0061 0.0033 'International Tables Vol C Tables 4.2.6.8 and 6.1.1.4'
O O 0.0106 0.0060 'International Tables Vol C Tables 4.2.6.8 and 6.1.1.4'
F F 0.0171 0.0103 'International Tables Vol C Tables 4.2.6.8 and 6.1.1.4'
Ni Ni 0.3393 1.1124 'International Tables Vol C Tables 4.2.6.8 and 6.1.1.4'

loop_
_geom_angle_atom_site_label_1
_geom_angle_atom_site_label_2
_geom_angle_atom_site_label_3
_geom_angle
_geom_angle_site_symmetry_1
_geom_angle_site_symmetry_3
O1 C1 O2 121.9(4) . .
O1 C1 C2 119.9(5) . .
O2 C1 C2 117.9(4) . .
O1 C1 Ni1 63.3(3) . .
O2 C1 Ni1 61.0(2) . .
C2 C1 Ni1 158.2(3) . .
C3 C2 C8 121.0(5) . .
C3 C2 C1 118.3(4) . .
C8 C2 C1 120.5(5) . .
C5 C3 C2 115.8(5) . .
C5 C3 C4 119.1(5) . .
C2 C3 C4 125.2(4) . .
O4 C4 O3 127.9(5) . .
O4 C4 C3 119.8(5) . .
O3 C4 C3 112.1(5) . .
F1 C5 C3 117.2(6) . .
F1 C5 C6 118.2(6) . .
C3 C5 C6 124.5(7) . .
C7 C6 C5 117.8(6) . .
C7 C6 H6 121.1 . .
C5 C6 H6 121.1 . .
C6 C7 C8 120.3(6) . .
C6 C7 H7 119.8 . .
C8 C7 H7 119.8 . .
C7 C8 C2 120.6(6) . .
C7 C8 H8 119.7 . .
C2 C8 H8 119.7 . .
N1 C9 C10 122.2(5) . .
N1 C9 H9 118.9 . .
C10 C9 H9 118.9 . .
C11 C10 C9 121.0(6) . .
C11 C10 H10 119.5 . .
C9 C10 H10 119.5 . .
C10 C11 C12 116.5(5) . .
C10 C11 C14 121.0(6) . .
C12 C11 C14 122.5(5) . .
C13 C12 C11 120.3(5) . .
C13 C12 H12 119.9 . .
C11 C12 H12 119.9 . .
N1 C13 C12 122.9(5) . .
N1 C13 H13 118.5 . .
C12 C13 H13 118.5 . .
C15 C14 C11 111.4(5) . .
C15 C14 H14A 109.3 . .
C11 C14 H14A 109.3 . .
C15 C14 H14B 109.3 . .
C11 C14 H14B 109.3 . .
H14A C14 H14B 108.0 . .
C14 C15 C16 114.9(5) . .
C14 C15 H15A 108.5 . .
C16 C15 H15A 108.5 . .
C14 C15 H15B 108.5 . .
C16 C15 H15B 108.5 . .
H15A C15 H15B 107.5 . .
C17 C16 C15 108.7(5) . .
C17 C16 H16A 109.9 . .
C15 C16 H16A 109.9 . .
C17 C16 H16B 109.9 . .
C15 C16 H16B 109.9 . .
H16A C16 H16B 108.3 . .
C18 C17 C21 115.1(5) . .
C18 C17 C16 123.0(5) . .
C21 C17 C16 121.4(5) . .
C19 C18 C17 120.6(5) . .
C19 C18 H18 119.7 . .
C17 C18 H18 119.7 . .
N2 C19 C18 123.0(5) . .
N2 C19 H19 118.5 . .
C18 C19 H19 118.5 . .
N2 C20 C21 121.5(5) . .
N2 C20 H20 119.3 . .
C21 C20 H20 119.3 . .
C20 C21 C17 121.4(5) . .
C20 C21 H21 119.3 . .
C17 C21 H21 119.3 . .
O7 C22 O6 126.9(5) . .
O7 C22 C23 119.0(4) . .
O6 C22 C23 114.1(4) . .
C24 C23 C28 117.5(5) . .
C24 C23 C22 119.1(4) . .
C28 C23 C22 123.4(4) . .
F2 C24 C25 118.0(5) . .
F2 C24 C23 117.9(5) . .
C25 C24 C23 124.0(5) . .
C26 C25 C24 117.8(5) . .
C26 C25 H25 121.1 . .
C24 C25 H25 121.1 . .
C25 C26 C27 121.4(5) . .
C25 C26 H26 119.3 . .
C27 C26 H26 119.3 . .
C26 C27 C28 120.0(5) . .
C26 C27 H27 120.0 . .
C28 C27 H27 120.0 . .
C27 C28 C23 119.2(5) . .
C27 C28 C29 120.9(5) . .
C23 C28 C29 119.9(5) . .
O8 C29 O9 121.5(5) . .
O8 C29 C28 120.1(5) . .
O9 C29 C28 118.3(4) . .
O8 C29 Ni2 63.4(3) . .
O9 C29 Ni2 59.8(3) . .
C28 C29 Ni2 163.1(3) . .
N3 C30 C31 123.1(5) . .
N3 C30 H30 118.5 . .
C31 C30 H30 118.5 . .
C32 C31 C30 119.8(5) . .
C32 C31 H31 120.1 . .
C30 C31 H31 120.1 . .
C33 C32 C31 117.3(5) . .
C33 C32 C35 120.4(5) . .
C31 C32 C35 122.3(5) . .
C32 C33 C34 119.9(6) . .
C32 C33 H33 120.0 . .
C34 C33 H33 120.0 . .
N3 C34 C33 123.7(5) . .
N3 C34 H34 118.2 . .
C33 C34 H34 118.2 . .
C32 C35 C36 112.7(5) . .
C32 C35 H35A 109.1 . .
C36 C35 H35A 109.1 . .
C32 C35 H35B 109.1 . .
C36 C35 H35B 109.1 . .
H35A C35 H35B 107.8 . .
C37 C36 C35 111.0(6) . .
C37 C36 H36A 109.4 . .
C35 C36 H36A 109.4 . .
C37 C36 H36B 109.4 . .
C35 C36 H36B 109.4 . .
H36A C36 H36B 108.0 . .
C36 C37 C38 116.4(6) . .
C36 C37 H37A 108.2 . .
C38 C37 H37A 108.2 . .
C36 C37 H37B 108.2 . .
C38 C37 H37B 108.2 . .
H37A C37 H37B 107.3 . .
C42 C38 C39 117.0(6) . .
C42 C38 C37 120.7(6) . .
C39 C38 C37 122.3(6) . .
C38 C39 C40 121.7(6) . .
C38 C39 H39 119.1 . .
C40 C39 H39 119.1 . .
N4 C40 C39 119.4(6) . .
N4 C40 H40 120.3 . .
C39 C40 H40 120.3 . .
N4 C41 C42 124.4(6) . .
N4 C41 H41 117.8 . .
C42 C41 H41 117.8 . .
C38 C42 C41 120.0(6) . .
C38 C42 H42 120.0 . .
C41 C42 H42 120.0 . .
C13 N1 C9 117.1(4) . .
C13 N1 Ni1 119.6(4) . .
C9 N1 Ni1 123.3(3) . .
C19 N2 C20 118.5(5) . .
C19 N2 Ni1 123.0(4) . 1_554
C20 N2 Ni1 118.2(4) . 1_554
C34 N3 C30 116.3(5) . .
C34 N3 Ni2 123.6(4) . .
C30 N3 Ni2 119.7(4) . .
C40 N4 C41 117.3(5) . .
C40 N4 Ni2 120.2(4) . 1_455
C41 N4 Ni2 122.5(4) . 1_455
O6 Ni1 N2 98.10(17) . 1_556
O6 Ni1 N1 91.55(15) . .
N2 Ni1 N1 91.97(17) 1_556 .
O6 Ni1 O5 89.38(14) . .
N2 Ni1 O5 86.21(18) 1_556 .
N1 Ni1 O5 178.05(18) . .
O6 Ni1 O2 160.40(14) . .
N2 Ni1 O2 100.11(15) 1_556 .
N1 Ni1 O2 94.97(15) . .
O5 Ni1 O2 84.69(15) . .
O6 Ni1 O1 99.84(15) . .
N2 Ni1 O1 161.19(15) 1_556 .
N1 Ni1 O1 93.15(17) . .
O5 Ni1 O1 88.37(17) . .
O2 Ni1 O1 61.41(13) . .
O6 Ni1 C1 129.34(17) . .
N2 Ni1 C1 130.20(17) 1_556 .
N1 Ni1 C1 99.86(16) . .
O5 Ni1 C1 80.84(17) . .
O2 Ni1 C1 31.19(15) . .
O1 Ni1 C1 30.99(16) . .
O3 Ni2 N3 96.97(16) 2_647 .
O3 Ni2 N4 90.38(16) 2_647 1_655
N3 Ni2 N4 95.32(18) . 1_655
O3 Ni2 O9 161.62(15) 2_647 .
N3 Ni2 O9 100.32(16) . .
N4 Ni2 O9 94.17(17) 1_655 .
O3 Ni2 O10 89.41(15) 2_647 .
N3 Ni2 O10 85.41(17) . .
N4 Ni2 O10 179.26(18) 1_655 .
O9 Ni2 O10 85.81(15) . .
O3 Ni2 O8 100.24(14) 2_647 .
N3 Ni2 O8 160.99(15) . .
N4 Ni2 O8 92.60(17) 1_655 .
O9 Ni2 O8 61.80(14) . .
O10 Ni2 O8 86.73(15) . .
O3 Ni2 C29 130.40(16) 2_647 .
N3 Ni2 C29 130.19(17) . .
N4 Ni2 C29 98.34(17) 1_655 .
O9 Ni2 C29 31.26(15) . .
O10 Ni2 C29 81.25(16) . .
O8 Ni2 C29 31.11(15) . .
C1 O1 Ni1 85.7(3) . .
C1 O2 Ni1 87.8(3) . .
C4 O3 Ni2 129.3(3) . 2_657
Ni1 O5 H5A 130(4) . .
Ni1 O5 H5B 111(4) . .
H5A O5 H5B 113(4) . .
C22 O6 Ni1 129.8(3) . .
C29 O8 Ni2 85.5(3) . .
C29 O9 Ni2 88.9(3) . .
Ni2 O10 H10A 104(5) . .
Ni2 O10 H10B 115(5) . .
H10A O10 H10B 116(4) . .

loop_
_geom_bond_atom_site_label_1
_geom_bond_atom_site_label_2
_geom_bond_distance
_geom_bond_site_symmetry_2
C1 O1 1.254(6) .
C1 O2 1.259(6) .
C1 C2 1.514(7) .
C1 Ni1 2.429(5) .
C2 C3 1.389(7) .
C2 C8 1.393(7) .
C3 C5 1.380(7) .
C3 C4 1.507(7) .
C4 O4 1.242(6) .
C4 O3 1.269(6) .
C5 F1 1.355(8) .
C5 C6 1.386(9) .
C6 C7 1.365(11) .
C6 H6 0.9300 .
C7 C8 1.375(9) .
C7 H7 0.9300 .
C8 H8 0.9300 .
C9 N1 1.334(7) .
C9 C10 1.386(8) .
C9 H9 0.9300 .
C10 C11 1.353(8) .
C10 H10 0.9300 .
C11 C12 1.385(8) .
C11 C14 1.512(7) .
C12 C13 1.371(8) .
C12 H12 0.9300 .
C13 N1 1.332(7) .
C13 H13 0.9300 .
C14 C15 1.459(8) .
C14 H14A 0.9700 .
C14 H14B 0.9700 .
C15 C16 1.550(8) .
C15 H15A 0.9700 .
C15 H15B 0.9700 .
C16 C17 1.474(8) .
C16 H16A 0.9700 .
C16 H16B 0.9700 .
C17 C18 1.382(8) .
C17 C21 1.406(8) .
C18 C19 1.374(8) .
C18 H18 0.9300 .
C19 N2 1.323(7) .
C19 H19 0.9300 .
C20 N2 1.332(7) .
C20 C21 1.370(8) .
C20 H20 0.9300 .
C21 H21 0.9300 .
C22 O7 1.241(6) .
C22 O6 1.282(6) .
C22 C23 1.506(7) .
C23 C24 1.374(7) .
C23 C28 1.403(7) .
C24 F2 1.351(6) .
C24 C25 1.372(8) .
C25 C26 1.358(9) .
C25 H25 0.9300 .
C26 C27 1.386(9) .
C26 H26 0.9300 .
C27 C28 1.398(7) .
C27 H27 0.9300 .
C28 C29 1.484(7) .
C29 O8 1.260(6) .
C29 O9 1.262(6) .
C29 Ni2 2.432(5) .
C30 N3 1.338(7) .
C30 C31 1.385(8) .
C30 H30 0.9300 .
C31 C32 1.378(8) .
C31 H31 0.9300 .
C32 C33 1.368(8) .
C32 C35 1.500(8) .
C33 C34 1.376(8) .
C33 H33 0.9300 .
C34 N3 1.337(7) .
C34 H34 0.9300 .
C35 C36 1.539(8) .
C35 H35A 0.9700 .
C35 H35B 0.9700 .
C36 C37 1.462(10) .
C36 H36A 0.9700 .
C36 H36B 0.9700 .
C37 C38 1.545(9) .
C37 H37A 0.9700 .
C37 H37B 0.9700 .
C38 C42 1.346(10) .
C38 C39 1.356(10) .
C39 C40 1.432(9) .
C39 H39 0.9300 .
C40 N4 1.329(8) .
C40 H40 0.9300 .
C41 N4 1.335(7) .
C41 C42 1.371(8) .
C41 H41 0.9300 .
C42 H42 0.9300 .
N1 Ni1 2.061(4) .
N2 Ni1 2.059(4) 1_554
N3 Ni2 2.045(4) .
N4 Ni2 2.078(4) 1_455
Ni1 O6 2.012(3) .
Ni1 N2 2.059(4) 1_556
Ni1 O5 2.103(4) .
Ni1 O2 2.126(3) .
Ni1 O1 2.176(4) .
Ni2 O3 1.997(3) 2_647
Ni2 N4 2.078(4) 1_655
Ni2 O9 2.102(4) .
Ni2 O10 2.119(4) .
Ni2 O8 2.181(4) .
O3 Ni2 1.997(3) 2_657
O5 H5A 0.83(2) .
O5 H5B 0.84(2) .
O10 H10A 0.840(19) .
O10 H10B 0.824(19) .
